data_7160332
loop_
_publ_author_name
'Fan, Shiying'
'hong, lihong'
'wang, yuxia'
'Zhu, Jiangmin'
'feng, zitong'
'Van, Vu-Tuan'
'Kong, Ling-Yi'
'Luo, Jian-Guang'

_publ_section_title
;
 Lignan&#x2212;Phloroglucinol Hybrids with an Unprecedented Beadlike Core
 from the Leaves of Melicope chunii
;
_journal_name_full 'Organic &amp; Biomolecular Chemistry'
_journal_paper_doi 10.1039/D4OB02003K
_journal_year 2025
_chemical_formula_sum 'C36 H38 O11'
_chemical_formula_weight 646.66
_space_group_crystal_system monoclinic
_space_group_IT_number 14
_space_group_name_Hall '-P 2ybc'
_space_group_name_H-M_alt 'P 1 21/c 1'
_atom_sites_solution_hydrogens geom
_atom_sites_solution_primary direct
_audit_creation_method
;FinalCif V118 by Daniel Kratzert, Freiburg 2024,
https://dkratzert.de/finalcif.html
;
_audit_update_record
;
2024-08-06 deposited with the CCDC.	2025-01-09 downloaded from the CCDC.
;
_cell_angle_alpha 90
_cell_angle_beta 95.265(4)
_cell_angle_gamma 90
_cell_formula_units_Z 4
_cell_length_a 12.1942(6)
_cell_length_b 18.9173(8)
_cell_length_c 13.9396(7)
_cell_measurement_reflns_used 4777
_cell_measurement_temperature 150(2)
_cell_measurement_theta_max 66.595
_cell_measurement_theta_min 3.64
_cell_volume 3202.0(3)
_computing_cell_refinement 'SAINT V8.40B'
_computing_data_collection 'Bruker BIS 8.5.0.27 Release/2023-03-20 && APEX5 2023.9-2'
_computing_data_reduction 'SAINT V8.40B'
_computing_structure_refinement 'SHELXL-2019/1 (Sheldrick, 2019)'
_computing_structure_solution 'SHELXT 2018/2'
_diffrn_ambient_environment N~2~
_diffrn_ambient_temperature 150(2)
_diffrn_detector CPAD
_diffrn_detector_area_resol_mean 7.41
_diffrn_detector_type 'Bruker PHOTON III'
_diffrn_measured_fraction_theta_full 0.993
_diffrn_measured_fraction_theta_max 0.993
_diffrn_measurement_device 'three-circle diffractometer'
_diffrn_measurement_device_type 'Bruker D8 VENTURE dual wavelength Mo/Cu'
_diffrn_measurement_method '\w and \f scans'
_diffrn_measurement_specimen_support 'MiTeGen micromount'
_diffrn_radiation_monochromator 'mirror optics'
_diffrn_radiation_probe x-ray
_diffrn_radiation_type CuK\a
_diffrn_radiation_wavelength 1.54178
_diffrn_reflns_av_R_equivalents 0.0941
_diffrn_reflns_av_unetI/netI 0.0592
_diffrn_reflns_Laue_measured_fraction_full 0.993
_diffrn_reflns_Laue_measured_fraction_max 0.993
_diffrn_reflns_limit_h_max 14
_diffrn_reflns_limit_h_min -14
_diffrn_reflns_limit_k_max 22
_diffrn_reflns_limit_k_min 0
_diffrn_reflns_limit_l_max 16
_diffrn_reflns_limit_l_min 0
_diffrn_reflns_number 5696
_diffrn_reflns_point_group_measured_fraction_full 0.993
_diffrn_reflns_point_group_measured_fraction_max 0.993
_diffrn_reflns_theta_full 66.664
_diffrn_reflns_theta_max 66.664
_diffrn_reflns_theta_min 3.640
_diffrn_source 'microfocus sealed X-ray tube'
_diffrn_source_current 1.1
_diffrn_source_type 'Incoatec I\ms'
_diffrn_source_voltage 50.0
_exptl_absorpt_coefficient_mu 0.825
_exptl_absorpt_correction_T_max 0.752819
_exptl_absorpt_correction_T_min 0.614592
_exptl_absorpt_correction_type multi-scan
_exptl_absorpt_process_details
;TWINABS - Bruker AXS scaling for twinned crystals - Version 2012/1: Krause, L.,
Herbst-Irmer, R., Sheldrick G.M. & Stalke D., J. Appl. Cryst. 48 (2015) 3-10
;
_exptl_crystal_colour colourless
_exptl_crystal_density_diffrn 1.341
_exptl_crystal_description block
_exptl_crystal_F_000 1368
_exptl_crystal_size_max 0.080
_exptl_crystal_size_mid 0.080
_exptl_crystal_size_min 0.080
_refine_diff_density_max 0.455
_refine_diff_density_min -0.330
_refine_diff_density_rms 0.066
_refine_ls_extinction_coef 0.0022(3)
_refine_ls_extinction_expression Fc^*^=kFc[1+0.001xFc^2^\l^3^/sin(2\q)]^-1/4^
_refine_ls_extinction_method 'SHELXL-2019/1 (Sheldrick 2019)'
_refine_ls_goodness_of_fit_ref 1.072
_refine_ls_hydrogen_treatment constr
_refine_ls_matrix_type full
_refine_ls_number_parameters 514
_refine_ls_number_reflns 5696
_refine_ls_number_restraints 625
_refine_ls_restrained_S_all 1.034
_refine_ls_R_factor_all 0.0983
_refine_ls_R_factor_gt 0.0702
_refine_ls_shift/su_max 0.015
_refine_ls_shift/su_mean 0.000
_refine_ls_structure_factor_coef Fsqd
_refine_ls_weighting_details 'w=1/[\s^2^(Fo^2^)+(0.0711P)^2^+5.0058P] where P=(Fo^2^+2Fc^2^)/3'
_refine_ls_weighting_scheme calc
_refine_ls_wR_factor_gt 0.1696
_refine_ls_wR_factor_ref 0.1957
_reflns_Friedel_coverage 0.000
_reflns_number_gt 4471
_reflns_number_total 5696
_reflns_threshold_expression 'I > 2\s(I)'
_twin_special_details 'The data was integrated as a 2-component twin.'
_twin_individual_id 2
_twin_individual_twin_matrix_11 -0.00157
_twin_individual_twin_matrix_12 0.16174
_twin_individual_twin_matrix_13 0.99987
_twin_individual_twin_matrix_21 -1.0
_twin_individual_twin_matrix_22 -0.00065
_twin_individual_twin_matrix_23 -0.00376
_twin_individual_twin_matrix_31 0.00019
_twin_individual_twin_matrix_32 -0.99987
_twin_individual_twin_matrix_33 0.00161
_cod_data_source_file d4ob02003k2.cif
_cod_data_source_block cu_20240326_YKD_A31_0m_5
_cod_original_sg_symbol_H-M 'P 21/c'
_cod_database_code 7160332
_shelx_shelxl_version_number 2019/1
_shelx_space_group_comment
;
The symmetry employed for this shelxl refinement is uniquely defined
by the following loop, which should always be used as a source of
symmetry information in preference to the above space-group names.
They are only intended as comments.
;
_shelx_estimated_absorpt_t_min 0.937
_shelx_estimated_absorpt_t_max 0.937
_diffrn_measurement_ambient_temperature_device_make 'Oxford Cryostream 800'

loop_
_space_group_symop_operation_xyz
'x, y, z'
'-x, y+1/2, -z+1/2'
'-x, -y, -z'
'x, -y-1/2, z-1/2'

loop_
_atom_site_label
_atom_site_type_symbol
_atom_site_fract_x
_atom_site_fract_y
_atom_site_fract_z
_atom_site_U_iso_or_equiv
_atom_site_adp_type
_atom_site_occupancy
_atom_site_site_symmetry_order
_atom_site_calc_flag
_atom_site_refinement_flags_posn
_atom_site_refinement_flags_adp
_atom_site_refinement_flags_occupancy
_atom_site_disorder_assembly
_atom_site_disorder_group
C1 C 0.5700(3) 0.5701(2) 0.5898(3) 0.0393(9) Uani 1 1 d . U . . .
C2 C 0.6140(3) 0.5127(2) 0.6417(3) 0.0448(10) Uani 1 1 d . U . . .
C3 C 0.7517(3) 0.5828(3) 0.6106(4) 0.0521(11) Uani 1 1 d . U . . .
H3A H 0.811788 0.579793 0.567526 0.063 Uiso 1 1 calc R U . . .
H3B H 0.775974 0.614218 0.665278 0.063 Uiso 1 1 calc R U . . .
C4 C 0.4587(3) 0.5813(2) 0.5736(3) 0.0358(8) Uani 1 1 d . U . . .
H4 H 0.429321 0.621119 0.538562 0.043 Uiso 1 1 calc R U . . .
C5 C 0.3906(3) 0.5305(2) 0.6118(3) 0.0356(8) Uani 1 1 d . U . . .
C6 C 0.4357(4) 0.4733(2) 0.6641(3) 0.0465(10) Uani 1 1 d . U . . .
H6 H 0.387943 0.439516 0.688865 0.056 Uiso 1 1 calc R U . . .
C7 C 0.5492(4) 0.4642(2) 0.6811(4) 0.0520(11) Uani 1 1 d . U . . .
H7 H 0.579954 0.425898 0.718483 0.062 Uiso 1 1 calc R U . . .
C8 C 0.2684(3) 0.5333(2) 0.5949(3) 0.0383(9) Uani 1 1 d . U . . .
C9 C 0.2120(3) 0.6005(2) 0.5557(3) 0.0333(8) Uani 1 1 d . U . . .
H9 H 0.259487 0.624599 0.510888 0.040 Uiso 1 1 calc R U . . .
C10 C 0.0996(3) 0.5849(2) 0.5034(3) 0.0397(9) Uani 1 1 d . U . . .
H10A H 0.085049 0.617062 0.447670 0.048 Uiso 1 1 calc R U . . .
H10B H 0.096719 0.535574 0.479609 0.048 Uiso 1 1 calc R U . . .
C12 C 0.1808(3) 0.65368(19) 0.6344(3) 0.0296(8) Uani 1 1 d . U . . .
C13 C 0.0149(4) 0.5175(3) 0.7363(4) 0.0585(13) Uani 1 1 d . U . . .
H13A H 0.037260 0.488298 0.792794 0.088 Uiso 1 1 calc R U . . .
H13B H 0.011758 0.488277 0.678112 0.088 Uiso 1 1 calc R U . . .
H13C H -0.057895 0.537897 0.742979 0.088 Uiso 1 1 calc R U . . .
C20 C 0.2496(3) 0.7669(2) 0.6060(3) 0.0327(8) Uani 1 1 d . U . . .
C21 C 0.2952(3) 0.7483(2) 0.7097(3) 0.0320(8) Uani 1 1 d . U . . .
C22 C 0.2665(3) 0.6699(2) 0.7197(3) 0.0325(8) Uani 1 1 d . U . . .
H22A H 0.235419 0.660930 0.781680 0.039 Uiso 1 1 calc R U . . .
H22B H 0.332905 0.640108 0.716540 0.039 Uiso 1 1 calc R U . . .
C24 C 0.2018(3) 0.8424(2) 0.6082(3) 0.0375(9) Uani 1 1 d . U . . .
C25 C 0.2253(3) 0.7949(2) 0.7698(3) 0.0353(8) Uani 1 1 d . U . . .
C26 C 0.1566(4) 0.8466(2) 0.7075(3) 0.0411(9) Uani 1 1 d . U . . .
H26A H 0.164575 0.895016 0.734072 0.049 Uiso 1 1 calc R U . . .
H26B H 0.077874 0.833134 0.702877 0.049 Uiso 1 1 calc R U . . .
C27 C 0.1233(4) 0.8605(2) 0.5231(3) 0.0457(10) Uani 1 1 d . U . . .
H27 H 0.055090 0.837403 0.506139 0.055 Uiso 1 1 calc R U . . .
C28 C 0.1634(4) 0.9138(2) 0.4746(3) 0.0539(12) Uani 1 1 d . U . . .
H28 H 0.128610 0.932712 0.416394 0.065 Uiso 1 1 calc R U . . .
C29 C 0.2696(5) 0.9402(2) 0.5230(3) 0.0545(12) Uani 1 1 d . U . . .
C30 C 0.4195(3) 0.7662(2) 0.7291(3) 0.0341(8) Uani 1 1 d . U . . .
H30A H 0.461409 0.735629 0.687970 0.041 Uiso 1 1 calc R U . . .
H30B H 0.430956 0.815832 0.709708 0.041 Uiso 1 1 calc R U . . .
C31 C 0.4656(3) 0.7572(2) 0.8324(3) 0.0393(9) Uani 1 1 d . U . . .
H31 H 0.433791 0.785262 0.879018 0.047 Uiso 1 1 calc R U . . .
C32 C 0.5460(4) 0.7140(2) 0.8645(3) 0.0462(10) Uani 1 1 d . U . . .
C33 C 0.5851(4) 0.7102(3) 0.9712(4) 0.0623(13) Uani 1 1 d . U . . .
H33A H 0.582092 0.661060 0.993171 0.093 Uiso 1 1 calc R U . . .
H33B H 0.537313 0.739484 1.007785 0.093 Uiso 1 1 calc R U . . .
H33C H 0.660968 0.727517 0.981465 0.093 Uiso 1 1 calc R U . . .
C34 C 0.3636(5) 0.9329(3) 0.4591(4) 0.0714(16) Uani 1 1 d . U . . .
H34A H 0.347382 0.961067 0.400521 0.107 Uiso 1 1 calc R U . . .
H34B H 0.372110 0.883175 0.441781 0.107 Uiso 1 1 calc R U . . .
H34C H 0.431999 0.949935 0.494025 0.107 Uiso 1 1 calc R U . . .
C35 C 0.2621(6) 1.0145(3) 0.5618(5) 0.0805(19) Uani 1 1 d . U . . .
H35A H 0.249780 1.047818 0.508047 0.121 Uiso 1 1 calc R U . . .
H35B H 0.330928 1.026480 0.600263 0.121 Uiso 1 1 calc R U . . .
H35C H 0.200680 1.017454 0.602354 0.121 Uiso 1 1 calc R U . . .
C36 C 0.6068(5) 0.6662(3) 0.8018(4) 0.0692(15) Uani 1 1 d . U . . .
H36A H 0.684618 0.664179 0.826542 0.104 Uiso 1 1 calc R U . . .
H36B H 0.600555 0.684525 0.735797 0.104 Uiso 1 1 calc R U . . .
H36C H 0.574995 0.618634 0.802218 0.104 Uiso 1 1 calc R U . . .
O1 O 0.7268(2) 0.51461(17) 0.6448(3) 0.0582(9) Uani 1 1 d . U . . .
O2 O 0.6534(2) 0.61055(16) 0.5587(2) 0.0500(8) Uani 1 1 d . U . . .
O3 O 0.0189(2) 0.59557(15) 0.57160(19) 0.0389(6) Uani 1 1 d . U . . .
O4 O 0.2132(3) 0.48072(16) 0.6079(3) 0.0605(9) Uani 1 1 d . U . . .
O5 O 0.0919(2) 0.57225(14) 0.72926(19) 0.0402(6) Uani 1 1 d . U . . .
O6 O 0.1578(2) 0.72083(13) 0.58752(18) 0.0323(6) Uani 1 1 d . U . . .
O9 O 0.3272(2) 0.75606(16) 0.54012(19) 0.0381(6) Uani 1 1 d . U . . .
H9A H 0.295437 0.755385 0.484033 0.057 Uiso 1 1 calc R U . . .
O10 O 0.2899(3) 0.89323(15) 0.6049(2) 0.0462(7) Uani 1 1 d . U . . .
O11 O 0.2222(2) 0.78917(15) 0.85653(19) 0.0423(7) Uani 1 1 d . U . . .
C11 C 0.0669(3) 0.6247(2) 0.6583(3) 0.0338(8) Uani 1 1 d D U . . .
C14 C -0.0138(10) 0.6802(6) 0.6887(5) 0.0360(11) Uani 0.824(5) 1 d D U P A 1
C15 C -0.0695(8) 0.7222(5) 0.6194(4) 0.0409(12) Uani 0.824(5) 1 d D U P A 1
H15 H -0.057210 0.715489 0.553703 0.049 Uiso 0.824(5) 1 calc R U P A 1
C16 C -0.1438(5) 0.7744(3) 0.6435(4) 0.0461(12) Uani 0.824(5) 1 d D U P A 1
H16 H -0.182649 0.802786 0.595499 0.055 Uiso 0.824(5) 1 calc R U P A 1
C17 C -0.1579(5) 0.7825(3) 0.7384(4) 0.0480(12) Uani 0.824(5) 1 d D U P A 1
C18 C -0.1042(5) 0.7411(3) 0.8070(4) 0.0461(12) Uani 0.824(5) 1 d D U P A 1
C19 C -0.0314(5) 0.6887(4) 0.7860(4) 0.0421(13) Uani 0.824(5) 1 d D U P A 1
H19 H 0.004853 0.659874 0.834952 0.051 Uiso 0.824(5) 1 calc R U P A 1
C23 C -0.1934(6) 0.8234(3) 0.8808(5) 0.0621(15) Uani 0.824(5) 1 d D U P A 1
H23A H -0.257269 0.826418 0.919595 0.075 Uiso 0.824(5) 1 calc R U P A 1
H23B H -0.142350 0.862685 0.899721 0.075 Uiso 0.824(5) 1 calc R U P A 1
O7 O -0.2293(3) 0.8278(2) 0.7807(4) 0.0553(11) Uani 0.824(5) 1 d D U P A 1
O8 O -0.1383(3) 0.7565(2) 0.8967(3) 0.0600(11) Uani 0.824(5) 1 d D U P A 1
C14A C -0.009(5) 0.677(3) 0.7023(14) 0.039(3) Uani 0.176(5) 1 d D U P A 2
C15A C -0.001(2) 0.6861(17) 0.8010(14) 0.042(3) Uani 0.176(5) 1 d D U P A 2
H15A H 0.054162 0.661791 0.840401 0.051 Uiso 0.176(5) 1 calc R U P A 2
C16A C -0.075(2) 0.7308(13) 0.8435(11) 0.052(2) Uani 0.176(5) 1 d D U P A 2
H16A H -0.083894 0.728189 0.910335 0.062 Uiso 0.176(5) 1 calc R U P A 2
C17A C -0.132(2) 0.7779(13) 0.7850(10) 0.053(2) Uani 0.176(5) 1 d D U P A 2
C18A C -0.134(2) 0.7724(12) 0.6883(11) 0.045(2) Uani 0.176(5) 1 d D U P A 2
C19A C -0.074(4) 0.723(2) 0.6423(13) 0.041(3) Uani 0.176(5) 1 d D U P A 2
H19A H -0.076584 0.720219 0.574075 0.049 Uiso 0.176(5) 1 calc R U P A 2
C23A C -0.2532(18) 0.8552(13) 0.7206(13) 0.057(3) Uani 0.176(5) 1 d D U P A 2
H23C H -0.258097 0.907204 0.714083 0.068 Uiso 0.176(5) 1 calc R U P A 2
H23D H -0.328799 0.835792 0.718524 0.068 Uiso 0.176(5) 1 calc R U P A 2
O7A O -0.1923(19) 0.8367(11) 0.8090(12) 0.059(3) Uani 0.176(5) 1 d D U P A 2
O8A O -0.1966(13) 0.8258(8) 0.6441(10) 0.053(2) Uani 0.176(5) 1 d D U P A 2

loop_
_atom_site_aniso_label
_atom_site_aniso_U_11
_atom_site_aniso_U_22
_atom_site_aniso_U_33
_atom_site_aniso_U_23
_atom_site_aniso_U_13
_atom_site_aniso_U_12
C1 0.0365(19) 0.036(2) 0.046(2) -0.0079(17) 0.0062(16) -0.0034(16)
C2 0.0368(19) 0.046(2) 0.051(2) -0.0037(19) -0.0003(18) 0.0053(17)
C3 0.037(2) 0.051(3) 0.069(3) -0.005(2) 0.007(2) -0.0014(18)
C4 0.0366(18) 0.0322(19) 0.039(2) -0.0031(16) 0.0061(16) -0.0012(15)
C5 0.0401(19) 0.0341(19) 0.0336(19) -0.0041(16) 0.0090(15) -0.0034(15)
C6 0.050(2) 0.042(2) 0.048(2) 0.0063(19) 0.0093(19) 0.0002(18)
C7 0.051(2) 0.045(2) 0.059(3) 0.010(2) 0.001(2) 0.0061(19)
C8 0.040(2) 0.033(2) 0.043(2) -0.0036(17) 0.0102(17) -0.0028(16)
C9 0.0345(18) 0.0346(19) 0.0312(18) -0.0061(16) 0.0049(14) -0.0034(15)
C10 0.0379(19) 0.048(2) 0.034(2) -0.0132(18) 0.0074(16) -0.0039(17)
C12 0.0341(17) 0.0295(18) 0.0248(16) -0.0008(14) 0.0002(14) -0.0013(14)
C13 0.065(3) 0.058(3) 0.052(3) 0.001(2) 0.005(2) -0.021(2)
C20 0.0381(18) 0.037(2) 0.0228(17) -0.0020(15) 0.0011(14) -0.0054(15)
C21 0.0350(17) 0.0344(18) 0.0263(17) -0.0017(15) 0.0011(14) -0.0014(15)
C22 0.0385(18) 0.0338(19) 0.0243(17) 0.0005(15) -0.0012(15) -0.0016(15)
C24 0.049(2) 0.0345(19) 0.0288(18) 0.0023(15) 0.0003(16) -0.0026(16)
C25 0.0412(19) 0.033(2) 0.0306(19) -0.0025(16) 0.0008(15) -0.0020(16)
C26 0.050(2) 0.042(2) 0.032(2) -0.0007(17) 0.0029(17) 0.0055(17)
C27 0.058(2) 0.043(2) 0.035(2) 0.0032(18) -0.0055(18) 0.0007(19)
C28 0.078(3) 0.045(2) 0.036(2) 0.0081(19) -0.006(2) -0.003(2)
C29 0.088(3) 0.033(2) 0.041(2) 0.0062(18) -0.001(2) -0.013(2)
C30 0.0367(18) 0.035(2) 0.0299(19) -0.0027(15) -0.0009(15) -0.0066(15)
C31 0.0396(19) 0.044(2) 0.034(2) -0.0061(17) -0.0021(16) -0.0024(17)
C32 0.049(2) 0.048(2) 0.040(2) -0.0041(19) -0.0052(19) 0.0041(19)
C33 0.064(3) 0.076(3) 0.044(3) -0.005(2) -0.011(2) 0.014(3)
C34 0.094(4) 0.072(4) 0.049(3) 0.011(3) 0.010(3) -0.028(3)
C35 0.126(5) 0.037(3) 0.073(4) 0.008(3) -0.018(4) -0.010(3)
C36 0.084(4) 0.069(3) 0.051(3) -0.011(3) -0.011(3) 0.034(3)
O1 0.0384(15) 0.0532(19) 0.082(2) -0.0026(17) 0.0016(15) 0.0039(14)
O2 0.0368(14) 0.0497(17) 0.065(2) -0.0016(15) 0.0120(14) -0.0053(13)
O3 0.0352(13) 0.0495(16) 0.0322(14) -0.0114(12) 0.0044(11) -0.0070(12)
O4 0.0483(17) 0.0384(17) 0.097(3) 0.0062(17) 0.0178(18) -0.0063(14)
O5 0.0506(15) 0.0381(15) 0.0317(14) 0.0002(12) 0.0027(12) -0.0061(12)
O6 0.0360(13) 0.0321(13) 0.0280(12) 0.0001(11) -0.0022(10) -0.0032(10)
O9 0.0407(13) 0.0476(16) 0.0260(13) -0.0011(12) 0.0030(11) -0.0051(13)
O10 0.0617(17) 0.0385(15) 0.0366(15) 0.0042(13) -0.0044(13) -0.0104(13)
O11 0.0522(16) 0.0491(17) 0.0254(14) -0.0015(12) 0.0028(12) 0.0066(13)
C11 0.0386(18) 0.0359(19) 0.0268(17) -0.0022(15) 0.0027(14) -0.0039(15)
C14 0.038(2) 0.039(2) 0.031(2) -0.003(3) 0.006(3) -0.0009(19)
C15 0.038(2) 0.049(3) 0.036(3) -0.001(3) 0.004(3) 0.002(2)
C16 0.046(2) 0.052(3) 0.039(3) 0.000(2) -0.001(2) 0.005(2)
C17 0.049(2) 0.051(2) 0.043(3) -0.003(2) -0.001(2) 0.010(2)
C18 0.054(3) 0.055(3) 0.030(2) -0.001(2) 0.004(2) 0.012(2)
C19 0.044(3) 0.051(3) 0.031(2) -0.002(2) 0.000(2) 0.009(2)
C23 0.077(3) 0.060(3) 0.050(3) -0.001(3) 0.005(3) 0.030(3)
O7 0.055(2) 0.061(2) 0.050(2) -0.0089(19) 0.0006(19) 0.0222(19)
O8 0.080(2) 0.061(2) 0.041(2) -0.0036(18) 0.0148(18) 0.029(2)
C14A 0.040(4) 0.043(4) 0.032(4) -0.002(4) 0.002(4) 0.002(4)
C15A 0.047(5) 0.051(5) 0.029(5) -0.006(5) 0.006(5) 0.009(5)
C16A 0.059(5) 0.059(4) 0.038(4) -0.005(4) 0.007(4) 0.018(4)
C17A 0.059(4) 0.058(4) 0.041(4) -0.004(4) 0.005(4) 0.019(4)
C18A 0.048(4) 0.051(4) 0.036(4) -0.003(4) 0.003(4) 0.009(4)
C19A 0.042(5) 0.047(5) 0.035(5) -0.004(5) 0.003(5) 0.002(4)
C23A 0.058(5) 0.060(5) 0.051(5) -0.003(5) -0.002(5) 0.019(5)
O7A 0.063(5) 0.062(5) 0.049(5) -0.005(5) -0.001(5) 0.024(5)
O8A 0.052(5) 0.056(5) 0.048(5) -0.007(4) -0.002(4) 0.014(4)

loop_
_atom_type_symbol
_atom_type_description
_atom_type_scat_dispersion_real
_atom_type_scat_dispersion_imag
_atom_type_scat_source
C C 0.0181 0.0091 'International Tables Vol C Tables 4.2.6.8 and 6.1.1.4'
H H 0.0000 0.0000 'International Tables Vol C Tables 4.2.6.8 and 6.1.1.4'
O O 0.0492 0.0322 'International Tables Vol C Tables 4.2.6.8 and 6.1.1.4'

loop_
_geom_angle_atom_site_label_1
_geom_angle_atom_site_label_2
_geom_angle_atom_site_label_3
_geom_angle
_geom_angle_site_symmetry_1
_geom_angle_site_symmetry_3
_geom_angle_publ_flag
C4 C1 O2 127.7(4) . . ?
C4 C1 C2 122.5(4) . . ?
O2 C1 C2 109.8(3) . . ?
C7 C2 O1 128.5(4) . . ?
C7 C2 C1 121.9(4) . . ?
O1 C2 C1 109.6(4) . . ?
O1 C3 O2 107.8(3) . . ?
C1 C4 C5 116.2(4) . . ?
C6 C5 C4 120.8(4) . . ?
C6 C5 C8 116.9(4) . . ?
C4 C5 C8 122.2(4) . . ?
C5 C6 C7 121.6(4) . . ?
C2 C7 C6 117.0(4) . . ?
O4 C8 C5 120.3(4) . . ?
O4 C8 C9 119.7(4) . . ?
C5 C8 C9 119.9(3) . . ?
C10 C9 C8 111.6(3) . . ?
C10 C9 C12 101.2(3) . . ?
C8 C9 C12 114.7(3) . . ?
O3 C10 C9 107.2(3) . . ?
O6 C12 C22 105.3(3) . . ?
O6 C12 C11 105.5(3) . . ?
C22 C12 C11 117.4(3) . . ?
O6 C12 C9 107.4(3) . . ?
C22 C12 C9 118.6(3) . . ?
C11 C12 C9 101.7(3) . . ?
O9 C20 O6 111.2(3) . . ?
O9 C20 C21 112.1(3) . . ?
O6 C20 C21 104.0(3) . . ?
O9 C20 C24 115.4(3) . . ?
O6 C20 C24 106.1(3) . . ?
C21 C20 C24 107.2(3) . . ?
C25 C21 C22 111.4(3) . . ?
C25 C21 C20 102.2(3) . . ?
C22 C21 C20 103.8(3) . . ?
C25 C21 C30 111.3(3) . . ?
C22 C21 C30 115.0(3) . . ?
C20 C21 C30 112.1(3) . . ?
C21 C22 C12 105.5(3) . . ?
O10 C24 C27 104.2(3) . . ?
O10 C24 C26 108.9(3) . . ?
C27 C24 C26 116.5(4) . . ?
O10 C24 C20 109.4(3) . . ?
C27 C24 C20 114.3(3) . . ?
C26 C24 C20 103.4(3) . . ?
O11 C25 C26 124.2(4) . . ?
O11 C25 C21 124.3(4) . . ?
C26 C25 C21 111.5(3) . . ?
C25 C26 C24 105.0(3) . . ?
C28 C27 C24 109.8(4) . . ?
C27 C28 C29 111.6(4) . . ?
O10 C29 C28 103.3(3) . . ?
O10 C29 C35 107.4(4) . . ?
C28 C29 C35 113.2(5) . . ?
O10 C29 C34 108.8(4) . . ?
C28 C29 C34 112.1(4) . . ?
C35 C29 C34 111.5(5) . . ?
C31 C30 C21 114.5(3) . . ?
C32 C31 C30 126.5(4) . . ?
C31 C32 C36 124.5(4) . . ?
C31 C32 C33 121.2(4) . . ?
C36 C32 C33 114.4(4) . . ?
C2 O1 C3 105.0(3) . . ?
C1 O2 C3 104.2(3) . . ?
C11 O3 C10 111.4(3) . . ?
C13 O5 C11 117.6(3) . . ?
C20 O6 C12 109.9(3) . . ?
C24 O10 C29 111.0(3) . . ?
O3 C11 O5 111.9(3) . . ?
O3 C11 C14A 112(2) . . ?
O5 C11 C14A 105.9(15) . . ?
O3 C11 C14 106.3(5) . . ?
O5 C11 C14 113.0(4) . . ?
O3 C11 C12 105.3(3) . . ?
O5 C11 C12 104.9(3) . . ?
C14A C11 C12 116(3) . . ?
C14 C11 C12 115.3(7) . . ?
C15 C14 C19 120.2(4) . . ?
C15 C14 C11 119.3(5) . . ?
C19 C14 C11 120.5(5) . . ?
C14 C15 C16 121.7(5) . . ?
C17 C16 C15 117.1(5) . . ?
C18 C17 C16 121.6(5) . . ?
C18 C17 O7 109.8(5) . . ?
C16 C17 O7 128.5(5) . . ?
C17 C18 C19 123.0(5) . . ?
C17 C18 O8 110.4(4) . . ?
C19 C18 O8 126.5(5) . . ?
C18 C19 C14 116.5(5) . . ?
O7 C23 O8 107.4(4) . . ?
C17 O7 C23 103.3(4) . . ?
C18 O8 C23 102.7(4) . . ?
C15A C14A C19A 120.0(11) . . ?
C15A C14A C11 119.7(13) . . ?
C19A C14A C11 119.6(13) . . ?
C14A C15A C16A 120.6(12) . . ?
C17A C16A C15A 117.1(12) . . ?
C18A C17A C16A 120.5(10) . . ?
C18A C17A O7A 110.0(9) . . ?
C16A C17A O7A 129.5(11) . . ?
C17A C18A C19A 123.8(11) . . ?
C17A C18A O8A 110.2(8) . . ?
C19A C18A O8A 125.8(11) . . ?
C18A C19A C14A 115.9(11) . . ?
O7A C23A O8A 107.5(10) . . ?
C17A O7A C23A 103.5(9) . . ?
C18A O8A C23A 103.7(9) . . ?

loop_
_geom_bond_atom_site_label_1
_geom_bond_atom_site_label_2
_geom_bond_distance
_geom_bond_site_symmetry_2
_geom_bond_publ_flag
C1 C4 1.371(5) . ?
C1 O2 1.374(5) . ?
C1 C2 1.386(6) . ?
C2 C7 1.359(7) . ?
C2 O1 1.372(5) . ?
C3 O1 1.419(6) . ?
C3 O2 1.441(5) . ?
C4 C5 1.407(5) . ?
C5 C6 1.389(6) . ?
C5 C8 1.488(5) . ?
C6 C7 1.394(6) . ?
C8 O4 1.223(5) . ?
C8 C9 1.523(5) . ?
C9 C10 1.521(5) . ?
C9 C12 1.561(5) . ?
C10 O3 1.444(5) . ?
C12 O6 1.444(4) . ?
C12 C22 1.540(5) . ?
C12 C11 1.558(5) . ?
C13 O5 1.407(5) . ?
C20 O9 1.393(4) . ?
C20 O6 1.423(4) . ?
C20 C21 1.541(5) . ?
C20 C24 1.545(5) . ?
C21 C25 1.527(5) . ?
C21 C22 1.534(5) . ?
C21 C30 1.552(5) . ?
C24 O10 1.446(5) . ?
C24 C27 1.494(5) . ?
C24 C26 1.537(6) . ?
C25 O11 1.218(5) . ?
C25 C26 1.510(5) . ?
C27 C28 1.333(6) . ?
C28 C29 1.490(7) . ?
C29 O10 1.450(5) . ?
C29 C35 1.513(7) . ?
C29 C34 1.521(8) . ?
C30 C31 1.506(5) . ?
C31 C32 1.321(6) . ?
C32 C36 1.501(7) . ?
C32 C33 1.522(6) . ?
O3 C11 1.406(4) . ?
O5 C11 1.414(5) . ?
C11 C14A 1.521(9) . ?
C11 C14 1.526(6) . ?
C14 C15 1.380(8) . ?
C14 C19 1.401(8) . ?
C15 C16 1.401(8) . ?
C16 C17 1.359(8) . ?
C17 C18 1.357(8) . ?
C17 O7 1.390(6) . ?
C18 C19 1.380(8) . ?
C18 O8 1.385(6) . ?
C23 O7 1.426(8) . ?
C23 O8 1.440(7) . ?
C14A C15A 1.380(12) . ?
C14A C19A 1.400(12) . ?
C15A C16A 1.401(11) . ?
C16A C17A 1.358(11) . ?
C17A C18A 1.351(11) . ?
C17A O7A 1.392(10) . ?
C18A C19A 1.379(11) . ?
C18A O8A 1.380(10) . ?
C23A O7A 1.423(12) . ?
C23A O8A 1.435(11) . ?
